data_7226480
loop_
_publ_author_name
'Andruh, Marius'
'Dinca, Alina Simona'
'Candu, Natalia'
'Julve, Miguel'
'Lloret, Francesc'
'Sova, Sergiu'
'Parvulescu, Vasile i'

_publ_section_title
;
 A new chiral dimanganese(III) complex: synthesis, crystal structure,
 spectroscopic, magnetic, and catalytic properties
;
_journal_name_full 'RSC Adv.'
_journal_paper_doi 10.1039/C6RA18989J
_journal_year 2016
_chemical_absolute_configuration ad
_chemical_formula_moiety 'C74 H58 Mn2 N4 O10, 2(C3 H7 N O)'
_chemical_formula_sum 'C80 H72 Mn2 N6 O12'
_chemical_formula_weight 1419.32
_chemical_name_systematic
;
 ? 
;
_space_group_crystal_system orthorhombic
_space_group_IT_number 19
_space_group_name_Hall 'P 2ac 2ab'
_space_group_name_H-M_alt 'P 21 21 21'
_symmetry_space_group_name_Hall 'P 2ac 2ab'
_symmetry_space_group_name_H-M 'P 21 21 21'
_atom_sites_solution_hydrogens geom
_atom_sites_solution_primary direct
_atom_sites_solution_secondary difmap
_audit_creation_date 2016-07-02
_audit_creation_method
;
Olex2 1.2
(compiled 2016.02.19 svn.r3266 for OlexSys, GUI svn.r5155)
;
_audit_update_record
;
2016-08-09 deposited with the CCDC.
2016-09-02 downloaded from the CCDC.
;
_cell_angle_alpha 90.00
_cell_angle_beta 90.00
_cell_angle_gamma 90.00
_cell_formula_units_Z 4
_cell_length_a 11.5575(3)
_cell_length_b 24.1622(6)
_cell_length_c 24.5872(7)
_cell_measurement_reflns_used 6116
_cell_measurement_temperature 200.00(10)
_cell_measurement_theta_max 26.1390
_cell_measurement_theta_min 1.6860
_cell_volume 6866.1(3)
_computing_cell_refinement
;
CrysAlisPro, Agilent Technologies,
Version 1.171.36.28 (release 01-02-2013 CrysAlis171 .NET)
(compiled Feb  1 2013,16:14:44)
;
_computing_data_collection
;
CrysAlisPro, Agilent Technologies,
Version 1.171.36.28 (release 01-02-2013 CrysAlis171 .NET)
(compiled Feb  1 2013,16:14:44)
;
_computing_data_reduction
;
CrysAlisPro, Agilent Technologies,
Version 1.171.36.28 (release 01-02-2013 CrysAlis171 .NET)
(compiled Feb  1 2013,16:14:44)
;
_computing_molecular_graphics 'Olex2 (Dolomanov et al., 2009)'
_computing_publication_material 'Olex2 (Dolomanov et al., 2009)'
_computing_structure_refinement 'ShelXL (Sheldrick, 2015)'
_computing_structure_solution 'ShelXS (Sheldrick, 2008)'
_diffrn_ambient_temperature 200.00(10)
_diffrn_detector_area_resol_mean 16.1593
_diffrn_measured_fraction_theta_full 0.999
_diffrn_measured_fraction_theta_max 0.999
_diffrn_measurement_details
;
  1 omega  -25.00   17.00   1.0000   25.0000
omega____ theta____ kappa____ phi______ frames
    -      -17.0127  -99.0000 -150.0000 42

  2 omega  -81.00  -27.00   1.0000   25.0000
omega____ theta____ kappa____ phi______ frames
    -      -17.0127  -57.0000  -60.0000 54

  3 omega  -24.00    3.00   1.0000   25.0000
omega____ theta____ kappa____ phi______ frames
    -      -17.0127  -97.0000   69.0000 27

  4 omega   23.00   51.00   1.0000   25.0000
omega____ theta____ kappa____ phi______ frames
    -       19.5908   77.0000  150.0000 28

  5 omega  -24.00   25.00   1.0000   25.0000
omega____ theta____ kappa____ phi______ frames
    -       19.5908  -99.0000   90.0000 49

  6 omega   11.00   37.00   1.0000   25.0000
omega____ theta____ kappa____ phi______ frames
    -       19.5908  -99.0000 -180.0000 26
;
_diffrn_measurement_device_type 'Xcalibur, Eos'
_diffrn_measurement_method '\w scans'
_diffrn_orient_matrix_UB_11 0.0493425000
_diffrn_orient_matrix_UB_12 -0.0149633000
_diffrn_orient_matrix_UB_13 0.0088246000
_diffrn_orient_matrix_UB_21 0.0181328000
_diffrn_orient_matrix_UB_22 0.0231605000
_diffrn_orient_matrix_UB_23 0.0155483000
_diffrn_orient_matrix_UB_31 -0.0316501000
_diffrn_orient_matrix_UB_32 -0.0100990000
_diffrn_orient_matrix_UB_33 0.0226355000
_diffrn_radiation_monochromator graphite
_diffrn_radiation_type MoK\a
_diffrn_radiation_wavelength 0.71073
_diffrn_reflns_av_R_equivalents 0.0754
_diffrn_reflns_av_unetI/netI 0.1163
_diffrn_reflns_limit_h_max 13
_diffrn_reflns_limit_h_min -13
_diffrn_reflns_limit_k_max 28
_diffrn_reflns_limit_k_min -25
_diffrn_reflns_limit_l_max 29
_diffrn_reflns_limit_l_min -29
_diffrn_reflns_number 26571
_diffrn_reflns_theta_full 25.03
_diffrn_reflns_theta_max 25.03
_diffrn_reflns_theta_min 1.69
_diffrn_source 'Enhance (Mo) X-ray Source'
_exptl_absorpt_coefficient_mu 0.438
_exptl_absorpt_correction_T_max 1.00000
_exptl_absorpt_correction_T_min 0.67980
_exptl_absorpt_correction_type multi-scan
_exptl_absorpt_process_details
;
CrysAlisPro, Agilent Technologies,
Version 1.171.36.28 (release 01-02-2013 CrysAlis171 .NET)
(compiled Feb  1 2013,16:14:44)
Empirical absorption correction using spherical harmonics,
 implemented in SCALE3 ABSPACK scaling algorithm.
;
_exptl_crystal_colour 'clear intense brown'
_exptl_crystal_density_diffrn 1.373
_exptl_crystal_density_method 'not measured'
_exptl_crystal_description prism
_exptl_crystal_F_000 2960
_exptl_crystal_size_max 0.35
_exptl_crystal_size_mid 0.35
_exptl_crystal_size_min 0.15
_refine_diff_density_max 0.509
_refine_diff_density_min -0.478
_refine_diff_density_rms 0.070
_refine_ls_abs_structure_details 'Flack H D (1983), Acta Cryst. A39, 876-881'
_refine_ls_abs_structure_Flack -0.03(2)
_refine_ls_extinction_method none
_refine_ls_goodness_of_fit_ref 1.026
_refine_ls_hydrogen_treatment constr
_refine_ls_matrix_type full
_refine_ls_number_parameters 896
_refine_ls_number_reflns 11847
_refine_ls_number_restraints 15
_refine_ls_restrained_S_all 1.025
_refine_ls_R_factor_all 0.0920
_refine_ls_R_factor_gt 0.0658
_refine_ls_shift/su_max 0.005
_refine_ls_shift/su_mean 0.000
_refine_ls_structure_factor_coef Fsqd
_refine_ls_weighting_details 'calc w=1/[\s^2^(Fo^2^)+(0.0591P)^2^+0.0000P] where P=(Fo^2^+2Fc^2^)/3'
_refine_ls_weighting_scheme calc
_refine_ls_wR_factor_gt 0.1335
_refine_ls_wR_factor_ref 0.1517
_reflns_number_gt 8913
_reflns_number_total 11847
_reflns_threshold_expression >2sigma(I)
_cod_data_source_file c6ra18989j2.cif
_cod_data_source_block shi_1907_maan
_cod_database_code 7226480
_chemical_oxdiff_formula 'C50 H50 N12 O6 Mn1 Fe1'
_chemical_oxdiff_usercomment S_508
_reflns_odcompleteness_completeness 99.94
_reflns_odcompleteness_iscentric 1
_reflns_odcompleteness_theta 26.32
_olex2_refinement_description
;
1. Fixed Uiso
 At 1.2 times of:
  All C(H) groups
 At 1.5 times of:
  All C(H,H,H) groups
2. Restrained distances
 C78X-N6 \\sim C78-N6
 with sigma of 0.001
 N6-C78X \\sim N6-C78
 with sigma of 0.01
 O12-C78 \\sim O12-C78X
 with sigma of 0.01
 C80X-N6 \\sim C79-N6 \\sim N6-C79X \\sim C80-N6
 with sigma of 0.001
 N6-C80X \\sim N6-C79 \\sim N6-C79X \\sim N6-C80
 with sigma of 0.01
3. Uiso/Uaniso restraints and constraints
Uiso(C80X) = Uiso(C79) = Uiso(C79X) = Uiso(C80)
Uiso(C78X) = Uiso(C78)
4. Others
 Fixed Sof: C78X(0.5) H78X(0.5) C79X(0.5) H79A(0.5) H79B(0.5) H79C(0.5)
 C80X(0.5) H80A(0.5) H80B(0.5) H80C(0.5) C78(0.5) H78(0.5) C79(0.5) H79D(0.5)
 H79E(0.5) H79F(0.5) C80(0.5) H80D(0.5) H80E(0.5) H80F(0.5)
5.a Aromatic/amide H refined with riding coordinates:
 C3(H3), C4(H4), C5(H5), C8(H8), C10(H10), C11(H11), C13(H13), C14(H14),
 C15(H15), C16(H16), C21(H21), C22(H22), C23(H23), C24(H24), C26(H26), C27(H27),
  C29(H29), C31(H31), C32(H32), C33(H33), C39(H39), C40(H40), C41(H41),
 C44(H44), C46(H46), C47(H47), C49(H49), C50(H50), C51(H51), C52(H52), C57(H57),
  C58(H58), C59(H59), C60(H60), C62(H62), C63(H63), C65(H65), C67(H67),
 C68(H68), C69(H69), C78X(H78X), C78(H78), C75(H75)
5.b Idealised Me refined as rotating group:
 C1(H1A,H1B,H1C), C36(H36A,H36B,H36C), C37(H37A,H37B,H37C), C72(H72A,H72B,
 H72C), C73(H73A,H73B,H73C), C74(H74A,H74B,H74C), C79X(H79A,H79B,H79C),
 C80X(H80A,H80B,H80C), C79(H79D,H79E,H79F), C80(H80D,H80E,H80F), C76(H76A,H76B,
 H76C), C77(H77A,H77B,H77C)
;
_olex2_date_sample_data_collection 1362648602.2
_olex2_submission_special_instructions 'No special instructions were received'

loop_
_space_group_symop_id
_space_group_symop_operation_xyz
1 'x, y, z'
2 '-x+1/2, -y, z+1/2'
3 'x+1/2, -y+1/2, -z'
4 '-x, y+1/2, -z+1/2'

loop_
_atom_site_label
_atom_site_type_symbol
_atom_site_fract_x
_atom_site_fract_y
_atom_site_fract_z
_atom_site_U_iso_or_equiv
_atom_site_adp_type
_atom_site_occupancy
_atom_site_calc_flag
_atom_site_disorder_assembly
_atom_site_disorder_group
_atom_site_refinement_flags_posn
Mn1 Mn -2.02730(6) -0.63425(3) -0.76554(3) 0.02298(18) Uani 1 d . . .
Mn2 Mn -1.78423(6) -0.58399(3) -0.76539(3) 0.02460(19) Uani 1 d . . .
O1 O -2.3489(3) -0.54302(16) -0.73647(16) 0.0451(10) Uani 1 d . . .
O2 O -2.1740(3) -0.60077(13) -0.76859(14) 0.0285(8) Uani 1 d . . .
O3 O -1.6373(3) -0.61587(13) -0.75720(15) 0.0343(9) Uani 1 d . . .
O4 O -1.4666(4) -0.66594(18) -0.70937(16) 0.0473(11) Uani 1 d . . .
O5 O -2.0751(4) -0.81194(14) -0.78910(15) 0.0449(11) Uani 1 d . . .
O6 O -2.0816(3) -0.70841(12) -0.76047(14) 0.0280(8) Uani 1 d . . .
O7 O -1.7323(3) -0.51005(13) -0.77487(13) 0.0309(9) Uani 1 d . . .
O8 O -1.6746(4) -0.41981(15) -0.82425(15) 0.0472(11) Uani 1 d . . .
O9 O -1.8660(3) -0.65424(12) -0.76026(14) 0.0288(8) Uani 1 d . . .
O10 O -1.9456(3) -0.56349(12) -0.77019(13) 0.0248(8) Uani 1 d . . .
N1 N -2.0447(4) -0.64363(16) -0.85776(16) 0.0263(10) Uani 1 d . . .
N2 N -1.7549(4) -0.59363(15) -0.85724(15) 0.0264(10) Uani 1 d . . .
N3 N -2.0513(4) -0.63228(17) -0.67281(16) 0.0251(9) Uani 1 d . . .
N4 N -1.7664(4) -0.56560(16) -0.67208(16) 0.0266(10) Uani 1 d . . .
C1 C -2.4509(5) -0.5168(3) -0.7166(2) 0.0514(17) Uani 1 d . . .
H1A H -2.4430 -0.5100 -0.6783 0.077 Uiso 1 calc . . GR
H1B H -2.5164 -0.5405 -0.7228 0.077 Uiso 1 calc . . GR
H1C H -2.4622 -0.4824 -0.7353 0.077 Uiso 1 calc . . GR
C2 C -2.3409(5) -0.5508(2) -0.7918(2) 0.0288(13) Uani 1 d . . .
C3 C -2.4195(5) -0.5315(2) -0.8285(2) 0.0379(14) Uani 1 d . . .
H3 H -2.4844 -0.5120 -0.8169 0.045 Uiso 1 calc . . R
C4 C -2.4010(5) -0.5413(3) -0.8832(2) 0.0459(16) Uani 1 d . . .
H4 H -2.4544 -0.5287 -0.9086 0.055 Uiso 1 calc . . R
C5 C -2.3055(5) -0.5693(2) -0.9000(2) 0.0407(15) Uani 1 d . . .
H5 H -2.2941 -0.5750 -0.9370 0.049 Uiso 1 calc . . R
C6 C -2.2236(5) -0.5899(2) -0.8630(2) 0.0285(12) Uani 1 d . . .
C7 C -2.2409(4) -0.58157(19) -0.80738(19) 0.0222(11) Uani 1 d . . .
C8 C -2.1280(5) -0.6214(2) -0.8839(2) 0.0280(12) Uani 1 d . . .
H8 H -2.1267 -0.6262 -0.9215 0.034 Uiso 1 calc . . R
C9 C -1.9669(4) -0.67638(19) -0.88973(19) 0.0228(11) Uani 1 d . . .
C10 C -1.9612(5) -0.7330(2) -0.8778(2) 0.0342(13) Uani 1 d . . .
H10 H -2.0045 -0.7473 -0.8491 0.041 Uiso 1 calc . . R
C11 C -1.8926(5) -0.7675(2) -0.9077(2) 0.0372(14) Uani 1 d . . .
H11 H -1.8884 -0.8048 -0.8987 0.045 Uiso 1 calc . . R
C12 C -1.8282(5) -0.7472(2) -0.9519(2) 0.0404(15) Uani 1 d . . .
C13 C -1.7554(6) -0.7817(3) -0.9829(3) 0.072(2) Uani 1 d . . .
H13 H -1.7502 -0.8192 -0.9748 0.087 Uiso 1 calc . . R
C14 C -1.6932(8) -0.7602(3) -1.0243(3) 0.091(3) Uani 1 d . . .
H14 H -1.6443 -0.7834 -1.0439 0.110 Uiso 1 calc . . R
C15 C -1.6996(6) -0.7041(3) -1.0388(3) 0.063(2) Uani 1 d . . .
H15 H -1.6584 -0.6906 -1.0685 0.075 Uiso 1 calc . . R
C16 C -1.7674(5) -0.6702(2) -1.0085(2) 0.0402(15) Uani 1 d . . .
H16 H -1.7703 -0.6328 -1.0173 0.048 Uiso 1 calc . . R
C17 C -1.8333(5) -0.6892(2) -0.9645(2) 0.0312(13) Uani 1 d . . .
C18 C -1.9009(5) -0.6534(2) -0.9310(2) 0.0295(13) Uani 1 d . . .
C19 C -1.8881(5) -0.5923(2) -0.9354(2) 0.0278(12) Uani 1 d . . .
C20 C -1.9461(5) -0.5613(2) -0.9774(2) 0.0315(13) Uani 1 d . . .
C21 C -2.0158(5) -0.5867(3) -1.0173(2) 0.0425(15) Uani 1 d . . .
H21 H -2.0264 -0.6248 -1.0165 0.051 Uiso 1 calc . . R
C22 C -2.0681(6) -0.5561(3) -1.0574(2) 0.0543(19) Uani 1 d . . .
H22 H -2.1132 -0.5734 -1.0837 0.065 Uiso 1 calc . . R
C23 C -2.0532(7) -0.4987(3) -1.0583(3) 0.067(2) Uani 1 d . . .
H23 H -2.0907 -0.4779 -1.0848 0.081 Uiso 1 calc . . R
C24 C -1.9850(6) -0.4726(3) -1.0213(2) 0.0556(19) Uani 1 d . . .
H24 H -1.9750 -0.4345 -1.0233 0.067 Uiso 1 calc . . R
C25 C -1.9290(5) -0.5031(2) -0.9797(2) 0.0375(14) Uani 1 d . . .
C26 C -1.8628(5) -0.4771(2) -0.9397(2) 0.0428(16) Uani 1 d . . .
H26 H -1.8562 -0.4388 -0.9400 0.051 Uiso 1 calc . . R
C27 C -1.8071(5) -0.5067(2) -0.8997(2) 0.0330(13) Uani 1 d . . .
H27 H -1.7610 -0.4887 -0.8742 0.040 Uiso 1 calc . . R
C28 C -1.8208(5) -0.5644(2) -0.8979(2) 0.0281(13) Uani 1 d . . .
C29 C -1.6745(5) -0.6250(2) -0.8753(2) 0.0298(13) Uani 1 d . . .
H29 H -1.6701 -0.6285 -0.9129 0.036 Uiso 1 calc . . R
C30 C -1.5902(5) -0.6554(2) -0.8446(2) 0.0319(13) Uani 1 d . . .
C31 C -1.5136(6) -0.6899(2) -0.8741(3) 0.0475(17) Uani 1 d . . .
H31 H -1.5257 -0.6951 -0.9111 0.057 Uiso 1 calc . . R
C32 C -1.4223(6) -0.7157(2) -0.8496(3) 0.0539(19) Uani 1 d . . .
H32 H -1.3729 -0.7381 -0.8697 0.065 Uiso 1 calc . . R
C33 C -1.4041(5) -0.7080(2) -0.7941(3) 0.0474(17) Uani 1 d . . .
H33 H -1.3413 -0.7250 -0.7774 0.057 Uiso 1 calc . . R
C34 C -1.4774(5) -0.6756(2) -0.7635(2) 0.0336(12) Uani 1 d . . .
C35 C -1.5731(4) -0.6488(2) -0.7885(2) 0.0303(13) Uani 1 d . . .
C36 C -1.3619(6) -0.6838(3) -0.6842(3) 0.061(2) Uani 1 d . . .
H36A H -1.3594 -0.6706 -0.6474 0.092 Uiso 1 calc . . GR
H36B H -1.2970 -0.6694 -0.7040 0.092 Uiso 1 calc . . GR
H36C H -1.3588 -0.7235 -0.6843 0.092 Uiso 1 calc . . GR
C37 C -2.0520(6) -0.8674(2) -0.8066(3) 0.0572(19) Uani 1 d . . .
H37A H -2.1078 -0.8920 -0.7909 0.086 Uiso 1 calc . . GR
H37B H -1.9757 -0.8780 -0.7952 0.086 Uiso 1 calc . . GR
H37C H -2.0569 -0.8692 -0.8456 0.086 Uiso 1 calc . . GR
C38 C -2.0748(5) -0.8024(2) -0.7348(2) 0.0353(13) Uani 1 d . . .
C39 C -2.0743(6) -0.8431(2) -0.6959(2) 0.0504(18) Uani 1 d . . .
H39 H -2.0743 -0.8802 -0.7061 0.060 Uiso 1 calc . . R
C40 C -2.0738(7) -0.8283(2) -0.6409(3) 0.060(2) Uani 1 d . . .
H40 H -2.0724 -0.8559 -0.6145 0.072 Uiso 1 calc . . R
C41 C -2.0753(6) -0.7744(2) -0.6254(2) 0.0516(18) Uani 1 d . . .
H41 H -2.0754 -0.7652 -0.5886 0.062 Uiso 1 calc . . R
C42 C -2.0765(5) -0.7322(2) -0.6651(2) 0.0329(13) Uani 1 d . . .
C43 C -2.0761(5) -0.7453(2) -0.7205(2) 0.0286(12) Uani 1 d . . .
C44 C -2.0719(5) -0.6756(2) -0.6456(2) 0.0323(13) Uani 1 d . . .
H44 H -2.0858 -0.6705 -0.6087 0.039 Uiso 1 calc . . R
C45 C -2.0517(5) -0.58107(19) -0.64347(19) 0.0264(12) Uani 1 d . . .
C46 C -2.1398(5) -0.5427(2) -0.6556(2) 0.0301(13) Uani 1 d . . .
H46 H -2.1947 -0.5510 -0.6820 0.036 Uiso 1 calc . . R
C47 C -2.1448(5) -0.4936(2) -0.6288(2) 0.0346(13) Uani 1 d . . .
H47 H -2.2031 -0.4685 -0.6373 0.041 Uiso 1 calc . . R
C48 C -2.0628(5) -0.4797(2) -0.58798(19) 0.0293(12) Uani 1 d . . .
C49 C -2.0695(5) -0.4296(2) -0.5582(2) 0.0385(14) Uani 1 d . . .
H49 H -2.1286 -0.4046 -0.5655 0.046 Uiso 1 calc . . R
C50 C -1.9905(5) -0.4177(2) -0.5191(2) 0.0406(14) Uani 1 d . . .
H50 H -1.9939 -0.3842 -0.5005 0.049 Uiso 1 calc . . R
C51 C -1.9043(5) -0.4559(2) -0.5068(2) 0.0415(15) Uani 1 d . . .
H51 H -1.8517 -0.4480 -0.4793 0.050 Uiso 1 calc . . R
C52 C -1.8952(5) -0.5045(2) -0.5344(2) 0.0327(14) Uani 1 d . . .
H52 H -1.8360 -0.5290 -0.5255 0.039 Uiso 1 calc . . R
C53 C -1.9739(5) -0.5185(2) -0.57606(18) 0.0255(12) Uani 1 d . . .
C54 C -1.9691(5) -0.56947(19) -0.60534(19) 0.0252(11) Uani 1 d . . .
C55 C -1.8694(5) -0.6085(2) -0.5964(2) 0.0271(12) Uani 1 d . . .
C56 C -1.8708(5) -0.6484(2) -0.5526(2) 0.0312(13) Uani 1 d . . .
C57 C -1.9609(6) -0.6509(2) -0.5148(2) 0.0398(15) Uani 1 d . . .
H57 H -2.0218 -0.6260 -0.5177 0.048 Uiso 1 calc . . R
C58 C -1.9623(6) -0.6885(2) -0.4741(2) 0.0469(16) Uani 1 d . . .
H58 H -2.0243 -0.6898 -0.4500 0.056 Uiso 1 calc . . R
C59 C -1.8698(7) -0.7256(3) -0.4684(2) 0.0558(19) Uani 1 d . . .
H59 H -1.8706 -0.7516 -0.4405 0.067 Uiso 1 calc . . R
C60 C -1.7797(7) -0.7239(3) -0.5032(2) 0.0561(18) Uani 1 d . . .
H60 H -1.7189 -0.7486 -0.4986 0.067 Uiso 1 calc . . R
C61 C -1.7753(6) -0.6852(2) -0.5469(2) 0.0397(15) Uani 1 d . . .
C62 C -1.6841(6) -0.6824(2) -0.5847(2) 0.0511(18) Uani 1 d . . .
H62 H -1.6224 -0.7070 -0.5816 0.061 Uiso 1 calc . . R
C63 C -1.6839(5) -0.6450(2) -0.6256(2) 0.0387(14) Uani 1 d . . .
H63 H -1.6229 -0.6441 -0.6503 0.046 Uiso 1 calc . . R
C64 C -1.7763(5) -0.6073(2) -0.6306(2) 0.0283(12) Uani 1 d . . .
C65 C -1.7306(5) -0.5182(2) -0.6553(2) 0.0303(13) Uani 1 d . . .
H65 H -1.7186 -0.5154 -0.6180 0.036 Uiso 1 calc . . R
C66 C -1.7066(5) -0.4693(2) -0.6860(2) 0.0333(13) Uani 1 d . . .
C67 C -1.6715(6) -0.4222(2) -0.6564(3) 0.0498(17) Uani 1 d . . .
H67 H -1.6688 -0.4238 -0.6186 0.060 Uiso 1 calc . . R
C68 C -1.6415(6) -0.3745(3) -0.6821(3) 0.060(2) Uani 1 d . . .
H68 H -1.6214 -0.3433 -0.6620 0.073 Uiso 1 calc . . R
C69 C -1.6411(5) -0.3726(2) -0.7393(3) 0.0504(16) Uani 1 d . . .
H69 H -1.6196 -0.3403 -0.7572 0.060 Uiso 1 calc . . R
C70 C -1.6724(5) -0.4182(2) -0.7685(2) 0.0370(13) Uani 1 d . . .
C71 C -1.7056(4) -0.46779(19) -0.7430(2) 0.0284(12) Uani 1 d . . .
C72 C -1.6327(7) -0.3734(3) -0.8551(3) 0.080(3) Uani 1 d . . .
H72A H -1.5542 -0.3656 -0.8449 0.120 Uiso 1 calc . . GR
H72B H -1.6801 -0.3416 -0.8478 0.120 Uiso 1 calc . . GR
H72C H -1.6359 -0.3820 -0.8932 0.120 Uiso 1 calc . . GR
C73 C -1.8181(5) -0.70628(19) -0.7469(3) 0.0446(17) Uani 1 d . . .
H73A H -1.8566 -0.7347 -0.7673 0.067 Uiso 1 calc . . GR
H73B H -1.8280 -0.7131 -0.7087 0.067 Uiso 1 calc . . GR
H73C H -1.7371 -0.7064 -0.7556 0.067 Uiso 1 calc . . GR
C74 C -1.9917(5) -0.5105(2) -0.7789(3) 0.0453(16) Uani 1 d . . .
H74A H -2.0474 -0.5024 -0.7511 0.068 Uiso 1 calc . . GR
H74B H -2.0287 -0.5093 -0.8138 0.068 Uiso 1 calc . . GR
H74C H -1.9306 -0.4837 -0.7778 0.068 Uiso 1 calc . . GR
O12 O -2.2045(7) -0.3558(3) -1.0498(3) 0.134(3) Uiso 1 d . . D
N6 N -2.2258(7) -0.4048(3) -0.9717(3) 0.100(2) Uiso 1 d . . D
C78X C -2.2493(17) -0.3953(7) -1.0243(6) 0.112(5) Uiso 0.50 d A 1 D
H78X H -2.3005 -0.4186 -1.0423 0.135 Uiso 0.50 calc A 1 R
C79X C -2.3123(15) -0.4459(7) -0.9457(8) 0.111(3) Uiso 0.50 d A 1 D
H79A H -2.3557 -0.4274 -0.9178 0.167 Uiso 0.50 calc A 1 GR
H79B H -2.2706 -0.4764 -0.9301 0.167 Uiso 0.50 calc A 1 GR
H79C H -2.3642 -0.4595 -0.9731 0.167 Uiso 0.50 calc A 1 GR
C80X C -2.1451(15) -0.3625(7) -0.9434(8) 0.111(3) Uiso 0.50 d A 1 D
H80A H -2.0939 -0.3464 -0.9698 0.167 Uiso 0.50 calc A 1 GR
H80B H -2.1005 -0.3809 -0.9159 0.167 Uiso 0.50 calc A 1 GR
H80C H -2.1908 -0.3339 -0.9269 0.167 Uiso 0.50 calc A 1 GR
C78 C -2.1938(18) -0.3588(6) -0.9983(6) 0.112(5) Uiso 0.50 d A 2 D
H78 H -2.1637 -0.3290 -0.9790 0.135 Uiso 0.50 calc A 2 R
C79 C -2.1989(18) -0.4170(8) -0.9111(5) 0.111(3) Uiso 0.50 d A 2 D
H79D H -2.2277 -0.4530 -0.9018 0.167 Uiso 0.50 calc A 2 GR
H79E H -2.2356 -0.3896 -0.8887 0.167 Uiso 0.50 calc A 2 GR
H79F H -2.1168 -0.4158 -0.9054 0.167 Uiso 0.50 calc A 2 GR
C80 C -2.2908(16) -0.4550(6) -0.9962(7) 0.111(3) Uiso 0.50 d A 2 D
H80D H -2.3725 -0.4506 -0.9904 0.167 Uiso 0.50 calc A 2 GR
H80E H -2.2649 -0.4883 -0.9788 0.167 Uiso 0.50 calc A 2 GR
H80F H -2.2754 -0.4571 -1.0345 0.167 Uiso 0.50 calc A 2 GR
O11 O -2.2806(7) -0.3696(3) -0.6561(3) 0.120(2) Uani 1 d . . .
N5 N -2.3067(8) -0.3501(4) -0.7497(5) 0.126(3) Uani 1 d . . .
C75 C -2.3237(11) -0.3364(4) -0.6928(6) 0.123(4) Uani 1 d . . .
H75 H -2.3643 -0.3048 -0.6827 0.147 Uiso 1 calc . . R
C76 C -2.3512(11) -0.3122(4) -0.7959(7) 0.209(8) Uani 1 d . . .
H76A H -2.3062 -0.3184 -0.8281 0.313 Uiso 1 calc . . GR
H76B H -2.3441 -0.2742 -0.7850 0.313 Uiso 1 calc . . GR
H76C H -2.4310 -0.3204 -0.8032 0.313 Uiso 1 calc . . GR
C77 C -2.2463(8) -0.4012(3) -0.7688(4) 0.116(4) Uani 1 d . . .
H77A H -2.1704 -0.3917 -0.7816 0.175 Uiso 1 calc . . GR
H77B H -2.2898 -0.4177 -0.7978 0.175 Uiso 1 calc . . GR
H77C H -2.2401 -0.4270 -0.7392 0.175 Uiso 1 calc . . GR

loop_
_atom_site_aniso_label
_atom_site_aniso_U_11
_atom_site_aniso_U_22
_atom_site_aniso_U_33
_atom_site_aniso_U_23
_atom_site_aniso_U_13
_atom_site_aniso_U_12
Mn1 0.0226(4) 0.0192(4) 0.0272(4) -0.0009(3) -0.0006(4) 0.0005(3)
Mn2 0.0228(4) 0.0198(4) 0.0312(4) -0.0014(4) -0.0011(4) 0.0005(3)
O1 0.026(2) 0.069(3) 0.041(2) -0.011(2) 0.002(2) 0.019(2)
O2 0.0242(18) 0.0330(19) 0.0283(18) -0.0019(17) -0.0006(17) 0.0050(16)
O3 0.0259(19) 0.031(2) 0.046(2) -0.0047(18) -0.0001(19) 0.0013(17)
O4 0.030(2) 0.059(3) 0.053(3) 0.002(2) -0.004(2) 0.014(2)
O5 0.073(3) 0.024(2) 0.038(2) -0.0035(17) 0.007(2) -0.009(2)
O6 0.033(2) 0.0219(18) 0.0294(18) 0.0022(16) -0.0008(18) -0.0050(16)
O7 0.035(2) 0.0254(18) 0.033(2) -0.0005(16) 0.0041(18) -0.0044(17)
O8 0.060(3) 0.035(2) 0.046(2) 0.007(2) 0.007(2) -0.015(2)
O9 0.0265(19) 0.0204(18) 0.039(2) 0.0056(17) -0.0008(18) 0.0033(15)
O10 0.0224(18) 0.0181(16) 0.0340(19) 0.0015(15) 0.0002(17) -0.0002(15)
N1 0.028(3) 0.023(2) 0.028(2) -0.0054(18) 0.001(2) 0.000(2)
N2 0.034(3) 0.017(2) 0.029(2) -0.0004(18) 0.002(2) -0.003(2)
N3 0.020(2) 0.025(2) 0.030(2) -0.001(2) -0.0037(19) 0.001(2)
N4 0.022(2) 0.025(2) 0.032(2) -0.0006(19) -0.005(2) 0.003(2)
C1 0.031(4) 0.072(4) 0.051(4) -0.015(3) -0.001(3) 0.017(3)
C2 0.030(3) 0.028(3) 0.028(3) 0.005(2) -0.001(3) -0.003(3)
C3 0.022(3) 0.041(3) 0.051(4) -0.003(3) -0.010(3) 0.005(3)
C4 0.035(4) 0.063(4) 0.040(4) 0.000(3) -0.010(3) 0.013(3)
C5 0.046(4) 0.044(4) 0.032(3) 0.001(3) -0.003(3) 0.008(3)
C6 0.024(3) 0.027(3) 0.034(3) 0.001(2) -0.002(2) 0.008(3)
C7 0.015(3) 0.022(3) 0.030(3) 0.004(2) 0.000(2) -0.006(2)
C8 0.032(3) 0.031(3) 0.021(3) 0.000(2) 0.002(2) -0.004(3)
C9 0.019(3) 0.023(3) 0.027(2) -0.004(2) 0.000(2) 0.000(2)
C10 0.033(3) 0.034(3) 0.035(3) -0.008(2) 0.000(3) -0.007(3)
C11 0.039(4) 0.024(3) 0.049(4) -0.002(3) 0.015(3) -0.002(3)
C12 0.038(4) 0.032(3) 0.051(4) -0.008(3) 0.015(3) -0.001(3)
C13 0.071(5) 0.030(4) 0.115(6) -0.016(4) 0.054(5) -0.002(4)
C14 0.129(8) 0.031(4) 0.114(7) -0.019(4) 0.081(7) 0.007(5)
C15 0.064(5) 0.050(4) 0.073(5) -0.021(4) 0.037(4) -0.008(4)
C16 0.045(4) 0.031(3) 0.045(3) -0.009(3) 0.012(3) -0.001(3)
C17 0.029(3) 0.026(3) 0.039(3) -0.012(3) 0.005(3) -0.003(3)
C18 0.025(3) 0.028(3) 0.035(3) -0.006(2) -0.003(2) 0.001(3)
C19 0.031(3) 0.026(3) 0.026(3) 0.002(2) 0.006(2) 0.005(3)
C20 0.027(3) 0.040(3) 0.028(3) 0.000(2) 0.009(2) 0.008(3)
C21 0.041(4) 0.058(4) 0.028(3) 0.004(3) 0.006(3) 0.003(3)
C22 0.049(4) 0.080(5) 0.034(3) -0.005(3) -0.011(3) 0.018(4)
C23 0.096(6) 0.069(5) 0.036(4) 0.004(4) -0.006(4) 0.038(5)
C24 0.080(5) 0.044(4) 0.043(4) 0.010(3) 0.001(4) 0.017(4)
C25 0.046(4) 0.032(3) 0.034(3) 0.005(3) 0.005(3) 0.012(3)
C26 0.061(4) 0.028(3) 0.039(3) 0.003(3) 0.008(3) 0.006(3)
C27 0.039(3) 0.026(3) 0.034(3) -0.003(2) 0.008(3) -0.003(3)
C28 0.034(3) 0.019(3) 0.031(3) 0.004(2) 0.010(2) 0.002(2)
C29 0.032(3) 0.021(3) 0.036(3) 0.003(2) 0.008(3) -0.002(3)
C30 0.037(3) 0.016(3) 0.043(3) 0.003(2) 0.007(3) 0.005(3)
C31 0.064(5) 0.029(3) 0.049(4) 0.004(3) 0.015(4) 0.014(3)
C32 0.052(4) 0.037(4) 0.072(5) 0.006(3) 0.027(4) 0.024(4)
C33 0.033(4) 0.041(4) 0.067(5) 0.014(3) 0.001(3) 0.012(3)
C34 0.027(3) 0.029(3) 0.045(3) 0.003(3) 0.007(3) 0.000(3)
C35 0.021(3) 0.021(3) 0.049(3) 0.005(2) 0.007(3) -0.002(2)
C36 0.038(4) 0.076(5) 0.069(5) 0.018(4) -0.002(4) 0.013(4)
C37 0.076(5) 0.034(4) 0.061(4) -0.021(3) 0.018(4) -0.013(4)
C38 0.035(3) 0.027(3) 0.044(3) -0.002(3) -0.005(3) -0.006(3)
C39 0.080(5) 0.021(3) 0.050(4) 0.001(3) 0.006(4) -0.008(3)
C40 0.102(6) 0.030(3) 0.048(4) 0.017(3) -0.007(4) -0.016(4)
C41 0.082(5) 0.042(4) 0.031(3) 0.005(3) -0.002(3) -0.013(4)
C42 0.035(3) 0.031(3) 0.032(3) 0.008(2) -0.008(3) -0.002(3)
C43 0.029(3) 0.021(3) 0.036(3) -0.002(2) 0.000(2) -0.005(2)
C44 0.030(3) 0.039(3) 0.028(3) -0.003(3) -0.005(3) -0.009(3)
C45 0.033(3) 0.018(3) 0.028(3) -0.002(2) 0.008(2) 0.004(3)
C46 0.029(3) 0.031(3) 0.030(3) -0.003(2) -0.008(3) 0.002(3)
C47 0.034(3) 0.033(3) 0.036(3) 0.000(3) -0.002(3) 0.013(3)
C48 0.034(3) 0.030(3) 0.024(3) 0.001(2) 0.002(2) 0.004(3)
C49 0.047(4) 0.029(3) 0.040(3) -0.002(3) 0.007(3) 0.008(3)
C50 0.049(4) 0.031(3) 0.042(3) -0.012(3) 0.002(3) -0.003(3)
C51 0.044(4) 0.045(4) 0.036(3) -0.011(3) -0.004(3) -0.019(3)
C52 0.033(3) 0.034(3) 0.031(3) -0.004(2) -0.002(3) -0.002(3)
C53 0.029(3) 0.025(3) 0.023(2) 0.000(2) 0.001(2) -0.005(3)
C54 0.026(3) 0.023(3) 0.027(2) 0.000(2) 0.001(2) 0.002(2)
C55 0.032(3) 0.025(3) 0.025(3) -0.007(2) -0.005(2) 0.004(3)
C56 0.043(4) 0.026(3) 0.025(3) -0.003(2) -0.005(3) 0.001(3)
C57 0.047(4) 0.039(3) 0.033(3) 0.000(3) -0.009(3) -0.005(3)
C58 0.065(5) 0.038(3) 0.038(3) 0.008(3) -0.003(3) -0.005(4)
C59 0.087(6) 0.045(4) 0.035(4) 0.012(3) -0.005(4) -0.001(4)
C60 0.075(5) 0.051(4) 0.042(4) 0.014(3) -0.008(4) 0.016(4)
C61 0.053(4) 0.034(3) 0.032(3) -0.001(3) -0.004(3) 0.007(3)
C62 0.060(5) 0.042(4) 0.051(4) 0.006(3) -0.006(4) 0.025(4)
C63 0.036(4) 0.042(4) 0.038(3) 0.004(3) 0.002(3) 0.014(3)
C64 0.029(3) 0.026(3) 0.029(3) -0.001(2) -0.002(3) 0.004(3)
C65 0.028(3) 0.035(3) 0.027(3) -0.002(2) -0.003(2) 0.003(3)
C66 0.030(3) 0.029(3) 0.041(3) -0.003(3) -0.006(3) -0.004(3)
C67 0.065(5) 0.034(4) 0.051(4) -0.012(3) -0.008(3) -0.005(4)
C68 0.076(5) 0.030(4) 0.076(5) -0.020(4) -0.018(4) -0.012(4)
C69 0.061(4) 0.029(3) 0.062(4) 0.005(3) -0.003(4) -0.012(3)
C70 0.033(3) 0.029(3) 0.049(3) 0.005(3) 0.001(3) -0.008(3)
C71 0.023(3) 0.020(3) 0.042(3) -0.002(2) 0.001(3) -0.001(2)
C72 0.111(7) 0.060(5) 0.069(5) 0.020(4) 0.017(5) -0.047(5)
C73 0.032(3) 0.022(3) 0.080(5) 0.014(3) -0.001(3) 0.004(3)
C74 0.036(3) 0.026(3) 0.074(5) -0.002(3) 0.002(3) 0.006(3)
O11 0.130(6) 0.097(5) 0.133(6) 0.016(4) 0.012(5) 0.011(5)
N5 0.103(7) 0.102(7) 0.174(11) -0.017(7) 0.007(7) -0.042(6)
C75 0.120(10) 0.079(8) 0.169(12) 0.023(8) -0.003(10) -0.022(7)
C76 0.135(11) 0.057(7) 0.43(3) 0.041(10) -0.067(14) -0.044(7)
C77 0.097(7) 0.089(7) 0.163(10) -0.032(7) -0.009(8) -0.015(6)

loop_
_atom_type_symbol
_atom_type_description
_atom_type_scat_dispersion_real
_atom_type_scat_dispersion_imag
_atom_type_scat_source
C C 0.0033 0.0016 'International Tables Vol C Tables 4.2.6.8 and 6.1.1.4'
H H 0.0000 0.0000 'International Tables Vol C Tables 4.2.6.8 and 6.1.1.4'
Mn Mn 0.3368 0.7283 'International Tables Vol C Tables 4.2.6.8 and 6.1.1.4'
N N 0.0061 0.0033 'International Tables Vol C Tables 4.2.6.8 and 6.1.1.4'
O O 0.0106 0.0060 'International Tables Vol C Tables 4.2.6.8 and 6.1.1.4'

loop_
_geom_angle_atom_site_label_1
_geom_angle_atom_site_label_2
_geom_angle_atom_site_label_3
_geom_angle
O2 Mn1 Mn2 131.08(10)
O2 Mn1 O6 96.35(14)
O2 Mn1 O9 168.92(14)
O2 Mn1 O10 93.26(13)
O2 Mn1 N1 85.64(15)
O2 Mn1 N3 85.51(15)
O6 Mn1 Mn2 132.55(11)
O6 Mn1 O9 94.50(14)
O6 Mn1 O10 170.40(14)
O6 Mn1 N1 86.71(15)
O6 Mn1 N3 85.10(15)
O9 Mn1 Mn2 38.06(9)
O9 Mn1 O10 75.91(13)
O9 Mn1 N1 97.28(16)
O9 Mn1 N3 93.16(15)
O10 Mn1 Mn2 37.85(9)
O10 Mn1 N1 94.08(14)
O10 Mn1 N3 95.64(14)
N1 Mn1 Mn2 96.96(11)
N1 Mn1 N3 167.20(15)
N3 Mn1 Mn2 95.83(11)
O3 Mn2 Mn1 131.93(10)
O3 Mn2 O7 96.52(15)
O3 Mn2 O9 94.27(14)
O3 Mn2 O10 170.14(14)
O3 Mn2 N2 85.98(16)
O3 Mn2 N4 83.87(15)
O7 Mn2 Mn1 131.54(11)
O7 Mn2 O9 168.99(15)
O7 Mn2 O10 93.23(14)
O7 Mn2 N2 85.87(14)
O7 Mn2 N4 85.08(14)
O9 Mn2 Mn1 37.68(9)
O9 Mn2 N2 92.69(14)
O9 Mn2 N4 98.30(14)
O10 Mn2 Mn1 38.37(9)
O10 Mn2 O9 76.05(13)
O10 Mn2 N2 96.24(15)
O10 Mn2 N4 95.51(15)
N2 Mn2 Mn1 95.41(11)
N2 Mn2 N4 165.54(15)
N4 Mn2 Mn1 99.03(11)
C2 O1 C1 117.1(4)
C7 O2 Mn1 135.4(3)
C35 O3 Mn2 133.4(3)
C34 O4 C36 116.8(5)
C38 O5 C37 117.1(4)
C43 O6 Mn1 131.7(3)
C71 O7 Mn2 136.6(3)
C70 O8 C72 119.9(5)
Mn1 O9 Mn2 104.26(14)
C73 O9 Mn1 128.1(3)
C73 O9 Mn2 126.9(3)
Mn2 O10 Mn1 103.78(14)
C74 O10 Mn1 128.5(3)
C74 O10 Mn2 127.6(3)
C8 N1 Mn1 121.6(3)
C8 N1 C9 115.4(4)
C9 N1 Mn1 122.9(3)
C28 N2 Mn2 123.6(3)
C29 N2 Mn2 120.6(3)
C29 N2 C28 115.8(4)
C44 N3 Mn1 122.1(3)
C44 N3 C45 116.6(4)
C45 N3 Mn1 121.2(3)
C64 N4 Mn2 123.6(3)
C65 N4 Mn2 120.7(3)
C65 N4 C64 115.0(4)
O1 C1 H1A 109.5
O1 C1 H1B 109.5
O1 C1 H1C 109.5
H1A C1 H1B 109.5
H1A C1 H1C 109.5
H1B C1 H1C 109.5
O1 C2 C7 113.0(4)
C3 C2 O1 124.2(5)
C3 C2 C7 122.8(5)
C2 C3 H3 120.6
C2 C3 C4 118.8(5)
C4 C3 H3 120.6
C3 C4 H4 119.7
C5 C4 C3 120.5(5)
C5 C4 H4 119.7
C4 C5 H5 119.1
C4 C5 C6 121.7(5)
C6 C5 H5 119.1
C5 C6 C8 118.3(5)
C7 C6 C5 119.2(5)
C7 C6 C8 122.4(5)
O2 C7 C2 117.8(4)
O2 C7 C6 125.3(4)
C6 C7 C2 116.9(4)
N1 C8 C6 128.5(5)
N1 C8 H8 115.7
C6 C8 H8 115.7
C10 C9 N1 117.0(4)
C18 C9 N1 121.8(4)
C18 C9 C10 121.2(5)
C9 C10 H10 119.7
C11 C10 C9 120.7(5)
C11 C10 H10 119.7
C10 C11 H11 119.6
C10 C11 C12 120.8(5)
C12 C11 H11 119.6
C11 C12 C13 121.9(5)
C11 C12 C17 119.0(5)
C13 C12 C17 119.1(6)
C12 C13 H13 120.1
C14 C13 C12 119.9(6)
C14 C13 H13 120.1
C13 C14 H14 118.8
C13 C14 C15 122.4(7)
C15 C14 H14 118.8
C14 C15 H15 120.9
C16 C15 C14 118.2(6)
C16 C15 H15 120.9
C15 C16 H16 118.6
C15 C16 C17 122.8(5)
C17 C16 H16 118.6
C16 C17 C12 117.6(5)
C16 C17 C18 123.1(5)
C18 C17 C12 119.3(5)
C9 C18 C17 118.8(5)
C9 C18 C19 120.4(5)
C17 C18 C19 120.3(5)
C20 C19 C18 121.4(5)
C28 C19 C18 119.4(5)
C28 C19 C20 119.1(5)
C21 C20 C19 122.6(5)
C21 C20 C25 118.8(5)
C25 C20 C19 118.6(5)
C20 C21 H21 119.4
C22 C21 C20 121.2(6)
C22 C21 H21 119.4
C21 C22 H22 120.3
C21 C22 C23 119.5(6)
C23 C22 H22 120.3
C22 C23 H23 119.3
C24 C23 C22 121.3(6)
C24 C23 H23 119.3
C23 C24 H24 119.7
C23 C24 C25 120.6(6)
C25 C24 H24 119.7
C24 C25 C20 118.7(6)
C26 C25 C20 119.5(5)
C26 C25 C24 121.8(5)
C25 C26 H26 119.1
C27 C26 C25 121.8(5)
C27 C26 H26 119.1
C26 C27 H27 120.4
C26 C27 C28 119.1(5)
C28 C27 H27 120.4
C19 C28 N2 121.4(4)
C19 C28 C27 121.8(5)
C27 C28 N2 116.7(5)
N2 C29 H29 116.0
N2 C29 C30 127.9(5)
C30 C29 H29 116.0
C31 C30 C29 117.2(5)
C35 C30 C29 123.7(5)
C35 C30 C31 118.8(5)
C30 C31 H31 119.1
C32 C31 C30 121.8(6)
C32 C31 H31 119.1
C31 C32 H32 120.4
C31 C32 C33 119.2(6)
C33 C32 H32 120.4
C32 C33 H33 119.4
C34 C33 C32 121.1(6)
C34 C33 H33 119.4
O4 C34 C33 125.2(6)
O4 C34 C35 114.7(5)
C33 C34 C35 120.2(5)
O3 C35 C30 123.9(5)
O3 C35 C34 117.1(5)
C30 C35 C34 118.9(5)
O4 C36 H36A 109.5
O4 C36 H36B 109.5
O4 C36 H36C 109.5
H36A C36 H36B 109.5
H36A C36 H36C 109.5
H36B C36 H36C 109.5
O5 C37 H37A 109.5
O5 C37 H37B 109.5
O5 C37 H37C 109.5
H37A C37 H37B 109.5
H37A C37 H37C 109.5
H37B C37 H37C 109.5
O5 C38 C39 124.3(5)
O5 C38 C43 114.1(5)
C39 C38 C43 121.6(5)
C38 C39 H39 120.4
C38 C39 C40 119.3(5)
C40 C39 H39 120.4
C39 C40 H40 119.4
C41 C40 C39 121.2(6)
C41 C40 H40 119.4
C40 C41 H41 120.1
C40 C41 C42 119.9(6)
C42 C41 H41 120.1
C41 C42 C44 116.8(5)
C43 C42 C41 120.6(5)
C43 C42 C44 122.5(5)
O6 C43 C38 117.9(5)
O6 C43 C42 124.6(4)
C42 C43 C38 117.5(5)
N3 C44 C42 127.7(5)
N3 C44 H44 116.2
C42 C44 H44 116.2
C46 C45 N3 117.7(4)
C54 C45 N3 121.3(4)
C54 C45 C46 121.0(4)
C45 C46 H46 119.9
C47 C46 C45 120.2(5)
C47 C46 H46 119.9
C46 C47 H47 119.3
C46 C47 C48 121.3(5)
C48 C47 H47 119.3
C47 C48 C53 118.2(4)
C49 C48 C47 122.0(5)
C49 C48 C53 119.7(5)
C48 C49 H49 119.7
C50 C49 C48 120.7(5)
C50 C49 H49 119.7
C49 C50 H50 120.1
C49 C50 C51 119.7(5)
C51 C50 H50 120.1
C50 C51 H51 119.3
C52 C51 C50 121.4(5)
C52 C51 H51 119.3
C51 C52 H52 119.4
C51 C52 C53 121.2(5)
C53 C52 H52 119.4
C48 C53 C54 119.5(5)
C52 C53 C48 117.3(4)
C52 C53 C54 123.1(5)
C45 C54 C53 119.7(5)
C45 C54 C55 120.5(4)
C53 C54 C55 119.8(4)
C56 C55 C54 121.2(5)
C64 C55 C54 120.0(4)
C64 C55 C56 118.8(5)
C57 C56 C55 122.3(5)
C57 C56 C61 118.9(5)
C61 C56 C55 118.8(5)
C56 C57 H57 118.9
C58 C57 C56 122.1(6)
C58 C57 H57 118.9
C57 C58 H58 120.2
C57 C58 C59 119.6(6)
C59 C58 H58 120.2
C58 C59 H59 119.8
C60 C59 C58 120.4(6)
C60 C59 H59 119.8
C59 C60 H60 119.1
C59 C60 C61 121.8(6)
C61 C60 H60 119.1
C60 C61 C56 117.1(6)
C62 C61 C56 119.0(5)
C62 C61 C60 123.8(6)
C61 C62 H62 119.2
C63 C62 C61 121.7(6)
C63 C62 H62 119.2
C62 C63 H63 120.1
C62 C63 C64 119.7(6)
C64 C63 H63 120.1
C55 C64 N4 120.9(4)
C55 C64 C63 122.0(5)
C63 C64 N4 117.0(5)
N4 C65 H65 115.5
N4 C65 C66 129.0(5)
C66 C65 H65 115.5
C67 C66 C65 116.9(5)
C71 C66 C65 123.4(4)
C71 C66 C67 119.5(5)
C66 C67 H67 119.4
C68 C67 C66 121.2(6)
C68 C67 H67 119.4
C67 C68 H68 120.2
C67 C68 C69 119.5(6)
C69 C68 H68 120.2
C68 C69 H69 120.0
C70 C69 C68 119.9(6)
C70 C69 H69 120.0
O8 C70 C71 114.6(5)
C69 C70 O8 123.6(5)
C69 C70 C71 121.7(6)
O7 C71 C66 124.8(4)
O7 C71 C70 117.2(5)
C66 C71 C70 118.0(5)
O8 C72 H72A 109.5
O8 C72 H72B 109.5
O8 C72 H72C 109.5
H72A C72 H72B 109.5
H72A C72 H72C 109.5
H72B C72 H72C 109.5
O9 C73 H73A 109.5
O9 C73 H73B 109.5
O9 C73 H73C 109.5
H73A C73 H73B 109.5
H73A C73 H73C 109.5
H73B C73 H73C 109.5
O10 C74 H74A 109.5
O10 C74 H74B 109.5
O10 C74 H74C 109.5
H74A C74 H74B 109.5
H74A C74 H74C 109.5
H74B C74 H74C 109.5
C78X O12 C78 59.9(13)
C78X N6 C79X 112.1(11)
C78X N6 C80X 116.2(12)
C78X N6 C79 178.9(12)
C78X N6 C80 70.2(9)
C79X N6 C80X 128.9(12)
C79X N6 C79 67.1(10)
C79X N6 C80 49.0(9)
C80X N6 C80 169.7(12)
C78 N6 C78X 56.2(12)
C78 N6 C79X 155.7(13)
C78 N6 C80X 60.4(9)
C78 N6 C79 124.8(11)
C78 N6 C80 126.3(12)
C79 N6 C80X 64.7(10)
C79 N6 C80 108.8(11)
O12 C78X N6 122.0(12)
O12 C78X H78X 119.0
N6 C78X H78X 119.0
N6 C79X H79A 109.5
N6 C79X H79B 109.5
N6 C79X H79C 109.5
N6 C80X H80A 109.5
N6 C80X H80B 109.5
N6 C80X H80C 109.5
O12 C78 N6 120.3(12)
O12 C78 H78 119.8
N6 C78 H78 119.8
N6 C79 H79D 109.5
N6 C79 H79E 109.5
N6 C79 H79F 109.5
H79D C79 H79E 109.5
H79D C79 H79F 109.5
H79E C79 H79F 109.5
N6 C80 H80D 109.5
N6 C80 H80E 109.5
N6 C80 H80F 109.5
H80D C80 H80E 109.5
H80D C80 H80F 109.5
H80E C80 H80F 109.5
C75 N5 C76 121.8(11)
C75 N5 C77 123.7(11)
C77 N5 C76 114.4(11)
O11 C75 N5 118.3(12)
O11 C75 H75 120.8
N5 C75 H75 120.8
N5 C76 H76A 109.5
N5 C76 H76B 109.5
N5 C76 H76C 109.5
H76A C76 H76B 109.5
H76A C76 H76C 109.5
H76B C76 H76C 109.5
N5 C77 H77A 109.5
N5 C77 H77B 109.5
N5 C77 H77C 109.5
H77A C77 H77B 109.5
H77A C77 H77C 109.5
H77B C77 H77C 109.5

loop_
_geom_bond_atom_site_label_1
_geom_bond_atom_site_label_2
_geom_bond_distance
Mn1 Mn2 3.0605(10)
Mn1 O2 1.880(3)
Mn1 O6 1.903(3)
Mn1 O9 1.930(3)
Mn1 O10 1.956(3)
Mn1 N1 2.287(4)
Mn1 N3 2.297(4)
Mn2 O3 1.875(3)
Mn2 O7 1.899(3)
Mn2 O9 1.947(3)
Mn2 O10 1.933(3)
Mn2 N2 2.296(4)
Mn2 N4 2.346(4)
O1 C1 1.424(6)
O1 C2 1.377(6)
O2 C7 1.312(5)
O3 C35 1.333(6)
O4 C34 1.358(7)
O4 C36 1.426(7)
O5 C37 1.432(6)
O5 C38 1.355(6)
O6 C43 1.329(6)
O7 C71 1.324(5)
O8 C70 1.372(7)
O8 C72 1.438(6)
O9 C73 1.413(5)
O10 C74 1.403(6)
N1 C8 1.277(6)
N1 C9 1.432(6)
N2 C28 1.442(6)
N2 C29 1.277(6)
N3 C44 1.265(6)
N3 C45 1.432(6)
N4 C64 1.438(6)
N4 C65 1.285(6)
C1 H1A 0.9600
C1 H1B 0.9600
C1 H1C 0.9600
C2 C3 1.363(7)
C2 C7 1.427(7)
C3 H3 0.9300
C3 C4 1.381(8)
C4 H4 0.9300
C4 C5 1.360(8)
C5 H5 0.9300
C5 C6 1.402(7)
C6 C7 1.397(6)
C6 C8 1.437(7)
C8 H8 0.9300
C9 C10 1.402(7)
C9 C18 1.385(7)
C10 H10 0.9300
C10 C11 1.365(7)
C11 H11 0.9300
C11 C12 1.406(7)
C12 C13 1.408(8)
C12 C17 1.436(7)
C13 H13 0.9300
C13 C14 1.350(9)
C14 H14 0.9300
C14 C15 1.403(9)
C15 H15 0.9300
C15 C16 1.357(8)
C16 H16 0.9300
C16 C17 1.400(7)
C17 C18 1.428(7)
C18 C19 1.489(7)
C19 C20 1.441(7)
C19 C28 1.382(7)
C20 C21 1.410(8)
C20 C25 1.423(8)
C21 H21 0.9300
C21 C22 1.371(8)
C22 H22 0.9300
C22 C23 1.398(9)
C23 H23 0.9300
C23 C24 1.358(9)
C24 H24 0.9300
C24 C25 1.415(8)
C25 C26 1.396(8)
C26 H26 0.9300
C26 C27 1.375(7)
C27 H27 0.9300
C27 C28 1.403(7)
C29 H29 0.9300
C29 C30 1.435(7)
C30 C31 1.416(7)
C30 C35 1.402(7)
C31 H31 0.9300
C31 C32 1.365(9)
C32 H32 0.9300
C32 C33 1.394(9)
C33 H33 0.9300
C33 C34 1.376(8)
C34 C35 1.421(7)
C36 H36A 0.9600
C36 H36B 0.9600
C36 H36C 0.9600
C37 H37A 0.9600
C37 H37B 0.9600
C37 H37C 0.9600
C38 C39 1.372(8)
C38 C43 1.422(7)
C39 H39 0.9300
C39 C40 1.400(8)
C40 H40 0.9300
C40 C41 1.358(8)
C41 H41 0.9300
C41 C42 1.413(7)
C42 C43 1.398(7)
C42 C44 1.450(7)
C44 H44 0.9300
C45 C46 1.409(7)
C45 C54 1.367(7)
C46 H46 0.9300
C46 C47 1.359(7)
C47 H47 0.9300
C47 C48 1.420(7)
C48 C49 1.417(7)
C48 C53 1.421(7)
C49 H49 0.9300
C49 C50 1.357(8)
C50 H50 0.9300
C50 C51 1.391(8)
C51 H51 0.9300
C51 C52 1.359(7)
C52 H52 0.9300
C52 C53 1.412(7)
C53 C54 1.428(6)
C54 C55 1.505(7)
C55 C56 1.446(7)
C55 C64 1.367(7)
C56 C57 1.397(8)
C56 C61 1.425(8)
C57 H57 0.9300
C57 C58 1.352(7)
C58 H58 0.9300
C58 C59 1.403(9)
C59 H59 0.9300
C59 C60 1.348(9)
C60 H60 0.9300
C60 C61 1.425(8)
C61 C62 1.408(9)
C62 H62 0.9300
C62 C63 1.353(8)
C63 H63 0.9300
C63 C64 1.408(7)
C65 H65 0.9300
C65 C66 1.430(7)
C66 C67 1.410(7)
C66 C71 1.402(7)
C67 H67 0.9300
C67 C68 1.358(8)
C68 H68 0.9300
C68 C69 1.408(9)
C69 H69 0.9300
C69 C70 1.364(7)
C70 C71 1.406(7)
C72 H72A 0.9600
C72 H72B 0.9600
C72 H72C 0.9600
C73 H73A 0.9600
C73 H73B 0.9600
C73 H73C 0.9600
C74 H74A 0.9600
C74 H74B 0.9600
C74 H74C 0.9600
O12 C78X 1.254(13)
O12 C78 1.275(13)
N6 C78X 1.341(12)
N6 C79X 1.548(8)
N6 C80X 1.549(8)
N6 C78 1.341(12)
N6 C79 1.549(8)
N6 C80 1.549(8)
C78X H78X 0.9300
C79X H79A 0.9600
C79X H79B 0.9600
C79X H79C 0.9600
C80X H80A 0.9600
C80X H80B 0.9600
C80X H80C 0.9600
C78 H78 0.9300
C79 H79D 0.9600
C79 H79E 0.9600
C79 H79F 0.9600
C80 H80D 0.9600
C80 H80E 0.9600
C80 H80F 0.9600
O11 C75 1.306(12)
N5 C75 1.451(13)
N5 C76 1.549(15)
N5 C77 1.493(11)
C75 H75 0.9300
C76 H76A 0.9600
C76 H76B 0.9600
C76 H76C 0.9600
C77 H77A 0.9600
C77 H77B 0.9600
C77 H77C 0.9600

loop_
_geom_torsion_atom_site_label_1
_geom_torsion_atom_site_label_2
_geom_torsion_atom_site_label_3
_geom_torsion_atom_site_label_4
_geom_torsion
Mn1 Mn2 O3 C35 69.9(5)
Mn1 Mn2 O7 C71 94.3(5)
Mn1 Mn2 O9 C73 -170.9(5)
Mn1 Mn2 O10 C74 -175.9(5)
Mn1 Mn2 N2 C28 65.5(4)
Mn1 Mn2 N2 C29 -116.6(4)
Mn1 Mn2 N4 C64 57.9(4)
Mn1 Mn2 N4 C65 -132.1(4)
Mn1 O2 C7 C2 -170.3(3)
Mn1 O2 C7 C6 11.3(8)
Mn1 O6 C43 C38 -151.8(4)
Mn1 O6 C43 C42 31.1(8)
Mn1 N1 C8 C6 -2.3(7)
Mn1 N1 C9 C10 61.0(6)
Mn1 N1 C9 C18 -119.5(4)
Mn1 N3 C44 C42 4.4(8)
Mn1 N3 C45 C46 62.5(5)
Mn1 N3 C45 C54 -116.9(4)
Mn2 Mn1 O2 C7 82.8(4)
Mn2 Mn1 O6 C43 65.5(5)
Mn2 Mn1 O9 C73 170.7(5)
Mn2 Mn1 O10 C74 175.9(5)
Mn2 Mn1 N1 C8 -123.2(4)
Mn2 Mn1 N1 C9 59.6(4)
Mn2 Mn1 N3 C44 -122.0(4)
Mn2 Mn1 N3 C45 62.5(4)
Mn2 O3 C35 C30 19.1(7)
Mn2 O3 C35 C34 -165.2(3)
Mn2 O7 C71 C66 2.5(8)
Mn2 O7 C71 C70 -178.5(4)
Mn2 N2 C28 C19 -118.1(5)
Mn2 N2 C28 C27 66.1(6)
Mn2 N2 C29 C30 -3.3(7)
Mn2 N4 C64 C55 -110.1(5)
Mn2 N4 C64 C63 72.6(5)
Mn2 N4 C65 C66 6.1(8)
O1 C2 C3 C4 179.1(5)
O1 C2 C7 O2 3.5(7)
O1 C2 C7 C6 -177.9(5)
O2 Mn1 Mn2 O3 174.7(2)
O2 Mn1 Mn2 O7 -6.5(2)
O2 Mn1 Mn2 O9 176.8(2)
O2 Mn1 Mn2 O10 -2.6(2)
O2 Mn1 Mn2 N2 -95.81(17)
O2 Mn1 Mn2 N4 84.88(17)
O2 Mn1 O6 C43 -112.8(4)
O2 Mn1 O9 Mn2 -12.7(9)
O2 Mn1 O9 C73 158.1(7)
O2 Mn1 O10 Mn2 178.05(16)
O2 Mn1 O10 C74 -6.1(4)
O2 Mn1 N1 C8 7.7(4)
O2 Mn1 N1 C9 -169.5(4)
O2 Mn1 N3 C44 107.1(4)
O2 Mn1 N3 C45 -68.4(4)
O3 Mn2 O7 C71 -86.6(5)
O3 Mn2 O9 Mn1 178.46(17)
O3 Mn2 O9 C73 7.6(4)
O3 Mn2 O10 Mn1 -11.7(10)
O3 Mn2 O10 C74 172.4(8)
O3 Mn2 N2 C28 -162.7(4)
O3 Mn2 N2 C29 15.2(4)
O3 Mn2 N4 C64 -73.7(4)
O3 Mn2 N4 C65 96.3(4)
O4 C34 C35 O3 2.8(7)
O4 C34 C35 C30 178.8(5)
O5 C38 C39 C40 179.9(7)
O5 C38 C43 O6 2.4(8)
O5 C38 C43 C42 179.7(5)
O6 Mn1 Mn2 O3 -3.1(2)
O6 Mn1 Mn2 O7 175.7(2)
O6 Mn1 Mn2 O9 -1.0(2)
O6 Mn1 Mn2 O10 179.6(2)
O6 Mn1 Mn2 N2 86.39(18)
O6 Mn1 Mn2 N4 -92.92(18)
O6 Mn1 O2 C7 -98.9(4)
O6 Mn1 O9 Mn2 179.25(16)
O6 Mn1 O9 C73 -10.0(4)
O6 Mn1 O10 Mn2 -1.7(10)
O6 Mn1 O10 C74 174.2(8)
O6 Mn1 N1 C8 104.4(4)
O6 Mn1 N1 C9 -72.9(4)
O6 Mn1 N3 C44 10.3(4)
O6 Mn1 N3 C45 -165.2(4)
O7 Mn2 O3 C35 -109.1(4)
O7 Mn2 O9 Mn1 -13.2(9)
O7 Mn2 O9 C73 176.0(7)
O7 Mn2 O10 Mn1 177.04(15)
O7 Mn2 O10 C74 1.1(4)
O7 Mn2 N2 C28 -65.9(4)
O7 Mn2 N2 C29 112.0(4)
O7 Mn2 N4 C64 -170.8(4)
O7 Mn2 N4 C65 -0.8(4)
O8 C70 C71 O7 1.5(7)
O8 C70 C71 C66 -179.4(5)
O9 Mn1 Mn2 O3 -2.1(2)
O9 Mn1 Mn2 O7 176.7(2)
O9 Mn1 Mn2 O10 -179.4(2)
O9 Mn1 Mn2 N2 87.4(2)
O9 Mn1 Mn2 N4 -91.91(19)
O9 Mn1 O2 C7 93.1(9)
O9 Mn1 O6 C43 64.9(4)
O9 Mn1 O10 Mn2 0.39(16)
O9 Mn1 O10 C74 176.3(4)
O9 Mn1 N1 C8 -161.5(4)
O9 Mn1 N1 C9 21.2(4)
O9 Mn1 N3 C44 -83.9(4)
O9 Mn1 N3 C45 100.6(4)
O9 Mn2 O3 C35 68.7(4)
O9 Mn2 O7 C71 105.1(9)
O9 Mn2 O10 Mn1 -0.39(16)
O9 Mn2 O10 C74 -176.3(4)
O9 Mn2 N2 C28 103.2(4)
O9 Mn2 N2 C29 -78.9(4)
O9 Mn2 N4 C64 19.8(4)
O9 Mn2 N4 C65 -170.2(4)
O10 Mn1 Mn2 O3 177.3(2)
O10 Mn1 Mn2 O7 -4.0(2)
O10 Mn1 Mn2 O9 179.4(2)
O10 Mn1 Mn2 N2 -93.22(19)
O10 Mn1 Mn2 N4 87.46(19)
O10 Mn1 O2 C7 81.2(4)
O10 Mn1 O6 C43 66.9(10)
O10 Mn1 O9 Mn2 -0.39(16)
O10 Mn1 O9 C73 170.3(4)
O10 Mn1 N1 C8 -85.2(4)
O10 Mn1 N1 C9 97.5(4)
O10 Mn1 N3 C44 -160.0(4)
O10 Mn1 N3 C45 24.4(4)
O10 Mn2 O3 C35 79.7(11)
O10 Mn2 O7 C71 91.9(5)
O10 Mn2 O9 Mn1 0.40(16)
O10 Mn2 O9 C73 -170.5(4)
O10 Mn2 N2 C28 26.9(4)
O10 Mn2 N2 C29 -155.2(4)
O10 Mn2 N4 C64 96.5(4)
O10 Mn2 N4 C65 -93.6(4)
N1 Mn1 Mn2 O3 -94.99(19)
N1 Mn1 Mn2 O7 83.74(17)
N1 Mn1 Mn2 O9 -92.9(2)
N1 Mn1 Mn2 O10 87.69(19)
N1 Mn1 Mn2 N2 -5.53(14)
N1 Mn1 Mn2 N4 175.16(14)
N1 Mn1 O2 C7 -12.7(4)
N1 Mn1 O6 C43 161.9(4)
N1 Mn1 O9 Mn2 92.01(17)
N1 Mn1 O9 C73 -97.3(4)
N1 Mn1 O10 Mn2 -96.10(17)
N1 Mn1 O10 C74 79.8(4)
N1 Mn1 N3 C44 60.7(8)
N1 Mn1 N3 C45 -114.8(7)
N1 C9 C10 C11 177.5(5)
N1 C9 C18 C17 -174.3(5)
N1 C9 C18 C19 14.0(8)
N2 Mn2 O3 C35 -23.7(4)
N2 Mn2 O7 C71 -172.1(5)
N2 Mn2 O9 Mn1 -95.37(18)
N2 Mn2 O9 C73 93.8(4)
N2 Mn2 O10 Mn1 90.85(16)
N2 Mn2 O10 C74 -85.1(4)
N2 Mn2 N4 C64 -119.4(6)
N2 Mn2 N4 C65 50.6(8)
N2 C29 C30 C31 176.5(5)
N2 C29 C30 C35 -9.7(9)
N3 Mn1 Mn2 O3 85.62(19)
N3 Mn1 Mn2 O7 -95.65(18)
N3 Mn1 Mn2 O9 87.7(2)
N3 Mn1 Mn2 O10 -91.70(19)
N3 Mn1 Mn2 N2 175.08(15)
N3 Mn1 Mn2 N4 -4.23(14)
N3 Mn1 O2 C7 176.6(4)
N3 Mn1 O6 C43 -27.9(4)
N3 Mn1 O9 Mn2 -95.42(17)
N3 Mn1 O9 C73 75.3(4)
N3 Mn1 O10 Mn2 92.25(17)
N3 Mn1 O10 C74 -91.9(4)
N3 Mn1 N1 C8 54.1(8)
N3 Mn1 N1 C9 -123.2(7)
N3 C45 C46 C47 179.6(5)
N3 C45 C54 C53 -178.6(4)
N3 C45 C54 C55 5.0(7)
N4 Mn2 O3 C35 166.6(4)
N4 Mn2 O7 C71 -3.4(5)
N4 Mn2 O9 Mn1 94.05(17)
N4 Mn2 O9 C73 -76.8(4)
N4 Mn2 O10 Mn1 -97.60(16)
N4 Mn2 O10 C74 86.5(4)
N4 Mn2 N2 C28 -117.2(6)
N4 Mn2 N2 C29 60.7(7)
N4 C65 C66 C67 178.0(5)
N4 C65 C66 C71 -8.3(9)
C1 O1 C2 C3 5.2(8)
C1 O1 C2 C7 -174.8(5)
C2 C3 C4 C5 -0.7(9)
C3 C2 C7 O2 -176.5(5)
C3 C2 C7 C6 2.1(8)
C3 C4 C5 C6 1.0(9)
C4 C5 C6 C7 0.3(9)
C4 C5 C6 C8 176.9(5)
C5 C6 C7 O2 176.7(5)
C5 C6 C7 C2 -1.8(7)
C5 C6 C8 N1 180.0(5)
C7 C2 C3 C4 -0.9(8)
C7 C6 C8 N1 -3.5(9)
C8 N1 C9 C10 -116.4(5)
C8 N1 C9 C18 63.1(6)
C8 C6 C7 O2 0.2(8)
C8 C6 C7 C2 -178.3(5)
C9 N1 C8 C6 175.2(5)
C9 C10 C11 C12 -1.4(9)
C9 C18 C19 C20 -106.8(6)
C9 C18 C19 C28 72.1(7)
C10 C9 C18 C17 5.2(8)
C10 C9 C18 C19 -166.6(5)
C10 C11 C12 C13 179.0(6)
C10 C11 C12 C17 1.5(9)
C11 C12 C13 C14 -178.6(8)
C11 C12 C17 C16 179.5(5)
C11 C12 C17 C18 1.7(9)
C12 C13 C14 C15 -1.3(14)
C12 C17 C18 C9 -5.0(8)
C12 C17 C18 C19 166.8(5)
C13 C12 C17 C16 1.9(9)
C13 C12 C17 C18 -175.8(6)
C13 C14 C15 C16 2.7(14)
C14 C15 C16 C17 -1.8(11)
C15 C16 C17 C12 -0.4(9)
C15 C16 C17 C18 177.2(6)
C16 C17 C18 C9 177.4(5)
C16 C17 C18 C19 -10.8(8)
C17 C12 C13 C14 -1.1(11)
C17 C18 C19 C20 81.6(7)
C17 C18 C19 C28 -99.6(6)
C18 C9 C10 C11 -2.0(8)
C18 C19 C20 C21 -1.5(8)
C18 C19 C20 C25 -179.2(5)
C18 C19 C28 N2 5.3(8)
C18 C19 C28 C27 -179.1(5)
C19 C20 C21 C22 -178.8(5)
C19 C20 C25 C24 179.4(5)
C19 C20 C25 C26 -3.9(8)
C20 C19 C28 N2 -175.9(4)
C20 C19 C28 C27 -0.2(8)
C20 C21 C22 C23 -0.6(9)
C20 C25 C26 C27 4.3(9)
C21 C20 C25 C24 1.6(8)
C21 C20 C25 C26 178.3(5)
C21 C22 C23 C24 2.0(11)
C22 C23 C24 C25 -1.5(11)
C23 C24 C25 C20 -0.3(10)
C23 C24 C25 C26 -177.0(6)
C24 C25 C26 C27 -179.1(6)
C25 C20 C21 C22 -1.1(8)
C25 C26 C27 C28 -2.5(9)
C26 C27 C28 N2 176.3(5)
C26 C27 C28 C19 0.5(8)
C28 N2 C29 C30 174.8(5)
C28 C19 C20 C21 179.6(5)
C28 C19 C20 C25 2.0(8)
C29 N2 C28 C19 63.9(7)
C29 N2 C28 C27 -111.9(5)
C29 C30 C31 C32 172.6(5)
C29 C30 C35 O3 3.9(8)
C29 C30 C35 C34 -171.8(5)
C30 C31 C32 C33 0.0(9)
C31 C30 C35 O3 177.5(5)
C31 C30 C35 C34 1.9(8)
C31 C32 C33 C34 1.0(10)
C32 C33 C34 O4 179.7(6)
C32 C33 C34 C35 -0.6(9)
C33 C34 C35 O3 -176.8(5)
C33 C34 C35 C30 -0.8(8)
C35 C30 C31 C32 -1.5(9)
C36 O4 C34 C33 10.1(8)
C36 O4 C34 C35 -169.5(5)
C37 O5 C38 C39 -12.0(9)
C37 O5 C38 C43 168.5(5)
C38 C39 C40 C41 0.8(12)
C39 C38 C43 O6 -177.1(5)
C39 C38 C43 C42 0.2(9)
C39 C40 C41 C42 -0.4(12)
C40 C41 C42 C43 -0.1(10)
C40 C41 C42 C44 -176.9(7)
C41 C42 C43 O6 177.3(5)
C41 C42 C43 C38 0.2(9)
C41 C42 C44 N3 166.2(6)
C43 C38 C39 C40 -0.7(10)
C43 C42 C44 N3 -10.6(10)
C44 N3 C45 C46 -113.2(5)
C44 N3 C45 C54 67.3(6)
C44 C42 C43 O6 -6.1(9)
C44 C42 C43 C38 176.8(5)
C45 N3 C44 C42 -179.9(5)
C45 C46 C47 C48 -0.4(8)
C45 C54 C55 C56 -98.1(6)
C45 C54 C55 C64 80.6(6)
C46 C45 C54 C53 2.0(7)
C46 C45 C54 C55 -174.4(4)
C46 C47 C48 C49 -177.5(5)
C46 C47 C48 C53 0.6(8)
C47 C48 C49 C50 179.3(5)
C47 C48 C53 C52 -178.3(5)
C47 C48 C53 C54 0.5(7)
C48 C49 C50 C51 -2.1(8)
C48 C53 C54 C45 -1.8(7)
C48 C53 C54 C55 174.7(4)
C49 C48 C53 C52 -0.2(7)
C49 C48 C53 C54 178.6(5)
C49 C50 C51 C52 1.9(9)
C50 C51 C52 C53 -0.8(8)
C51 C52 C53 C48 0.0(8)
C51 C52 C53 C54 -178.8(5)
C52 C53 C54 C45 177.0(5)
C52 C53 C54 C55 -6.6(7)
C53 C48 C49 C50 1.3(8)
C53 C54 C55 C56 85.5(6)
C53 C54 C55 C64 -95.8(6)
C54 C45 C46 C47 -0.9(8)
C54 C55 C56 C57 -3.5(7)
C54 C55 C56 C61 178.4(5)
C54 C55 C64 N4 6.3(7)
C54 C55 C64 C63 -176.5(5)
C55 C56 C57 C58 179.6(5)
C55 C56 C61 C60 180.0(5)
C55 C56 C61 C62 -1.4(8)
C56 C55 C64 N4 -175.0(4)
C56 C55 C64 C63 2.2(8)
C56 C57 C58 C59 1.4(8)
C56 C61 C62 C63 1.4(9)
C57 C56 C61 C60 1.8(8)
C57 C56 C61 C62 -179.6(5)
C57 C58 C59 C60 0.1(9)
C58 C59 C60 C61 -0.6(10)
C59 C60 C61 C56 -0.4(9)
C59 C60 C61 C62 -178.9(6)
C60 C61 C62 C63 179.9(6)
C61 C56 C57 C58 -2.3(8)
C61 C62 C63 C64 0.5(9)
C62 C63 C64 N4 174.9(5)
C62 C63 C64 C55 -2.3(8)
C64 N4 C65 C66 176.9(5)
C64 C55 C56 C57 177.8(5)
C64 C55 C56 C61 -0.3(7)
C65 N4 C64 C55 79.4(6)
C65 N4 C64 C63 -97.9(6)
C65 C66 C67 C68 176.9(6)
C65 C66 C71 O7 3.7(9)
C65 C66 C71 C70 -175.3(5)
C66 C67 C68 C69 -2.5(11)
C67 C66 C71 O7 177.2(5)
C67 C66 C71 C70 -1.8(8)
C67 C68 C69 C70 0.9(11)
C68 C69 C70 O8 179.9(6)
C68 C69 C70 C71 0.1(9)
C69 C70 C71 O7 -178.8(5)
C69 C70 C71 C66 0.3(8)
C71 C66 C67 C68 2.9(10)
C72 O8 C70 C69 5.7(9)
C72 O8 C70 C71 -174.5(6)
C78X O12 C78 N6 10.3(17)
C78X N6 C78 O12 -10.0(16)
C79X N6 C78X O12 166.1(16)
C79X N6 C78 O12 -78(4)
C80X N6 C78X O12 3(2)
C80X N6 C78 O12 163(2)
C78 O12 C78X N6 -10.5(17)
C78 N6 C78X O12 10.4(17)
C79 N6 C78X O12 -149(74)
C79 N6 C78 O12 169.5(15)
C80 N6 C78X O12 -168(2)
C80 N6 C78 O12 -8(3)
C76 N5 C75 O11 -177.9(9)
C77 N5 C75 O11 2.4(16)
